data_1568996
loop_
_publ_author_name
'Chen, Xiao-Wei'
'Hou, Zi-Chao'
'Chen, Chi'
'Zhang, Ling-Hui'
'Chen, Meng-En'
'Zhang, Fu-Min'

_publ_section_title
;
 Enantioselective total syntheses of six natural and two proposed
 meroterpenoids from <i>Psoralea corylifolia</i>.
;
_journal_issue 21
_journal_name_full 'Chemical science'
_journal_page_first 5699
_journal_page_last 5704
_journal_paper_doi 10.1039/d3sc00582h
_journal_volume 14
_journal_year 2023
_chemical_absolute_configuration ad
_chemical_formula_moiety 'C18 H24 O2, 0.5(H2 O)'
_chemical_formula_sum 'C18 H25 O2.5'
_chemical_formula_weight 281.38
_space_group_crystal_system monoclinic
_space_group_IT_number 5
_space_group_name_Hall 'C 2y'
_space_group_name_H-M_alt 'C 1 2 1'
_atom_sites_solution_hydrogens mixed
_atom_sites_solution_primary dual
_audit_creation_date 2022-08-31
_audit_creation_method
;
Olex2 1.5
(compiled 2022.04.07 svn.rca3783a0 for OlexSys, GUI svn.r6498)
;
_audit_update_record
;
2022-12-15 deposited with the CCDC.	2023-05-02 downloaded from the CCDC.
;
_cell_angle_alpha 90
_cell_angle_beta 106.418(4)
_cell_angle_gamma 90
_cell_formula_units_Z 4
_cell_length_a 17.9138(6)
_cell_length_b 6.1604(2)
_cell_length_c 15.2956(6)
_cell_measurement_reflns_used 4066
_cell_measurement_temperature 150.00(10)
_cell_measurement_theta_max 76.9340
_cell_measurement_theta_min 2.9850
_cell_volume 1619.14(10)
_computing_cell_refinement 'CrysAlisPro 1.171.41.113a (Rigaku OD, 2021)'
_computing_data_collection 'CrysAlisPro 1.171.41.113a (Rigaku OD, 2021)'
_computing_data_reduction 'CrysAlisPro 1.171.41.113a (Rigaku OD, 2021)'
_computing_molecular_graphics 'Olex2 1.5 (Dolomanov et al., 2009)'
_computing_publication_material 'Olex2 1.5 (Dolomanov et al., 2009)'
_computing_structure_refinement 'SHELXL 2018/3 (Sheldrick, 2015)'
_computing_structure_solution 'SHELXT 2018/2 (Sheldrick, 2018)'
_diffrn_ambient_environment N~2~
_diffrn_ambient_temperature 150.00(10)
_diffrn_detector 'Hybrid Pixel Array Detector'
_diffrn_detector_area_resol_mean 10.0000
_diffrn_detector_type HyPix
_diffrn_measured_fraction_theta_full 1.000
_diffrn_measured_fraction_theta_max 0.967
_diffrn_measurement_details
;
List of Runs (angles in degrees, time in seconds):

  # Type    Start    End  Width  t~exp~   \w     \q     \k     \f   Frames
#--------------------------------------------------------------------------
  1  \w     40.00 119.00   0.50    0.05    --   47.45  39.00 -64.00  158
  2  \w    108.00 173.00   0.50    0.05    --  107.75  37.00-150.00  130
  3  \w    114.00 164.00   0.50    0.05    --  107.75  39.00 -64.00  100
  4  \w    135.00 172.00   0.50    0.05    --  107.75  37.00  60.00   74
  5  \w     96.00 122.00   0.50    0.05    --  107.75  37.00  60.00   52
  6  \w      7.00  34.00   0.50    0.05    --   47.45 -39.00 141.00   54
  7  \w    -24.00  21.00   0.50    0.05    --   47.45 -19.00 -60.00   90
  8  \w    -23.00  18.00   0.50    0.05    --   47.45 -19.00   0.00   82
  9  \w     37.00 112.00   0.50    0.05    --  107.75-125.00-150.00  150
 10  \w     87.00 112.00   0.50    0.05    --  107.75-125.00  30.00   50
 11  \w     35.00  73.00   0.50    0.05    --  107.75-125.00  30.00   76
 12  \w     35.00  60.00   0.50    0.05    --  107.75 -57.00 -30.00   50
 13  \w     36.00  62.00   0.50    0.05    --  107.75 -57.00-180.00   52
 14  \w     35.00  63.00   0.50    0.05    --  107.75 -57.00-150.00   56
 15  \w     35.00  60.00   0.50    0.05    --  107.75 -57.00-120.00   50
 16  \w     35.00  60.00   0.50    0.05    --  107.75 -57.00 -60.00   50
 17  \w     35.00  61.00   0.50    0.05    --  107.75 -57.00  60.00   52
 18  \w     35.00  60.00   0.50    0.05    --  107.75 -57.00 120.00   50
 19  \w     37.00  62.00   0.50    0.05    --  107.75 -57.00 150.00   50
 20  \w    -41.00 -10.00   0.50    0.05    --  -47.45  39.00 -64.00   62
 21  \w    -62.00 -35.00   0.50    0.05    -- -100.00  57.00  30.00   54
 22  \w    -68.00 -28.00   0.50    0.05    -- -100.00  57.00  60.00   80
 23  \w    -68.00 -32.00   0.50    0.05    -- -100.00  57.00 120.00   72
 24  \w    -54.00 -28.00   0.50    0.05    -- -100.00  57.00 150.00   52
 25  \w    -88.00 -46.00   0.50    0.05    --  -47.45 -39.00 141.00   84
 26  \w   -154.00-129.00   0.50    0.05    -- -100.00 -39.00 141.00   50
 27  \w     95.00 121.00   0.50    0.20    --  107.75  39.00 -64.00   52
 28  \w    -78.00 -37.00   0.50    0.05    --  -47.57 -57.00   0.00   82
 29  \w    -42.00 -15.00   0.50    0.05    --  -47.57  37.00 120.00   54
 30  \w    -97.00 -36.00   0.50    0.05    --  -47.57 -57.00  60.00  122
 31  \w     -2.00  25.00   0.50    0.05    --  -47.57  37.00 120.00   54
 32  \w      3.00  28.00   0.50    0.05    --  -47.57  19.00 -60.00   50
 33  \w     87.00 112.00   0.50    0.05    --   47.57  37.00 -30.00   50
 34  \w   -107.00 -81.00   0.50    0.20    -- -100.00 -69.00  58.42   52
 35  \w   -105.00 -77.00   0.50    0.20    -- -100.00 -77.00  30.00   56
 36  \w   -166.00 -84.00   0.50    0.20    -- -100.00 -61.00  24.39  164
 37  \w   -138.00-114.00   0.50    0.20    -- -100.00 -56.00 -12.05   48
;
_diffrn_measurement_device 'four-circle diffractometer'
_diffrn_measurement_device_type 'ROD, Synergy Custom system, HyPix'
_diffrn_measurement_method '\w scans'
_diffrn_orient_matrix_type 'CrysAlisPro convention (1999,Acta A55,543-557)'
_diffrn_orient_matrix_UB_11 0.0421840000
_diffrn_orient_matrix_UB_12 0.0976341000
_diffrn_orient_matrix_UB_13 -0.0657428000
_diffrn_orient_matrix_UB_21 -0.0785796000
_diffrn_orient_matrix_UB_22 0.0774987000
_diffrn_orient_matrix_UB_23 -0.0630511000
_diffrn_orient_matrix_UB_31 0.0091545000
_diffrn_orient_matrix_UB_32 0.2168089000
_diffrn_orient_matrix_UB_33 0.0522036000
_diffrn_radiation_monochromator mirror
_diffrn_radiation_probe x-ray
_diffrn_radiation_type 'Cu K\a'
_diffrn_radiation_wavelength 1.54184
_diffrn_reflns_av_R_equivalents 0.0811
_diffrn_reflns_av_unetI/netI 0.0806
_diffrn_reflns_Laue_measured_fraction_full 1.000
_diffrn_reflns_Laue_measured_fraction_max 0.967
_diffrn_reflns_limit_h_max 22
_diffrn_reflns_limit_h_min -22
_diffrn_reflns_limit_k_max 7
_diffrn_reflns_limit_k_min -7
_diffrn_reflns_limit_l_max 19
_diffrn_reflns_limit_l_min -18
_diffrn_reflns_number 7068
_diffrn_reflns_point_group_measured_fraction_full 0.905
_diffrn_reflns_point_group_measured_fraction_max 0.849
_diffrn_reflns_theta_full 67.684
_diffrn_reflns_theta_max 77.151
_diffrn_reflns_theta_min 3.012
_diffrn_source 'Rotating-anode X-ray tube'
_diffrn_source_target Mo
_diffrn_source_type 'Rigaku (Cu) X-ray Source'
_exptl_absorpt_coefficient_mu 0.592
_exptl_absorpt_correction_T_max 1.00000
_exptl_absorpt_correction_T_min 0.50231
_exptl_absorpt_correction_type multi-scan
_exptl_absorpt_process_details
;
CrysAlisPro 1.171.41.113a (Rigaku Oxford Diffraction, 2021)
Empirical absorption correction using spherical harmonics,
implemented in SCALE3 ABSPACK scaling algorithm.
;
_exptl_crystal_colour 'clear light colourless'
_exptl_crystal_colour_lustre clear
_exptl_crystal_colour_modifier light
_exptl_crystal_colour_primary colourless
_exptl_crystal_density_diffrn 1.154
_exptl_crystal_description block
_exptl_crystal_F_000 612
_exptl_crystal_size_max 0.3
_exptl_crystal_size_mid 0.26
_exptl_crystal_size_min 0.24
_refine_diff_density_max 0.313
_refine_diff_density_min -0.265
_refine_diff_density_rms 0.061
_refine_ls_abs_structure_details
;
 Flack x determined using 860 quotients [(I+)-(I-)]/[(I+)+(I-)]
 (Parsons, Flack and Wagner, Acta Cryst. B69 (2013) 249-259).
;
_refine_ls_abs_structure_Flack 0.0(2)
_refine_ls_extinction_method none
_refine_ls_goodness_of_fit_ref 1.041
_refine_ls_hydrogen_treatment constr
_refine_ls_matrix_type full
_refine_ls_number_parameters 193
_refine_ls_number_reflns 2909
_refine_ls_number_restraints 1
_refine_ls_restrained_S_all 1.041
_refine_ls_R_factor_all 0.0626
_refine_ls_R_factor_gt 0.0562
_refine_ls_shift/su_max 0.001
_refine_ls_shift/su_mean 0.000
_refine_ls_structure_factor_coef Fsqd
_refine_ls_weighting_details 'w=1/[\s^2^(Fo^2^)+(0.0851P)^2^] where P=(Fo^2^+2Fc^2^)/3'
_refine_ls_weighting_scheme calc
_refine_ls_wR_factor_gt 0.1412
_refine_ls_wR_factor_ref 0.1477
_reflns_Friedel_coverage 0.602
_reflns_Friedel_fraction_full 0.788
_reflns_Friedel_fraction_max 0.707
_reflns_number_gt 2579
_reflns_number_total 2909
_reflns_threshold_expression 'I > 2\s(I)'
_cod_data_source_file d3sc00582h2.cif
_cod_data_source_block chenxiaow-138_0830_auto
_cod_depositor_comments 'Adding full bibliography for 1568996--1569002.cif.'
_cod_original_formula_sum 'C18 H25 O2.50'
_cod_database_code 1568996
_shelx_shelxl_version_number 2018/3
_shelx_space_group_comment
;
The symmetry employed for this shelxl refinement is uniquely defined
by the following loop, which should always be used as a source of
symmetry information in preference to the above space-group names.
They are only intended as comments.
;
_olex2_refinement_description
;
1. Fixed Uiso
 At 1.2 times of:
  All C(H) groups, All C(H,H) groups
 At 1.5 times of:
  All C(H,H,H) groups, All O(H) groups, All O(H,H) groups
2. Others
 Fixed Sof: H3A(0.5) H3B(0.5)
3.a Free rotating group:
 O3(H3A,H3B)
3.b Ternary CH refined with riding coordinates:
 C6(H6), C7(H7), C10(H10)
3.c Secondary CH2 refined with riding coordinates:
 C13(H13A,H13B), C14(H14A,H14B)
3.d Aromatic/amide H refined with riding coordinates:
 C3(H3), C4(H4), C5(H5), C9(H9), C11(H11)
3.e X=CH2 refined with riding coordinates:
 C17(H17A,H17B), C18(H18A,H18B)
3.f Idealised Me refined as rotating group:
 C15(H15A,H15B,H15C), C16(H16A,H16B,H16C)
3.g Idealised tetrahedral OH refined as rotating group:
 O1(H1), O2(H2)
;
_olex2_submission_special_instructions 'No special instructions were received'
_oxdiff_exptl_absorpt_empirical_details
;
Empirical correction (ABSPACK) includes:
- Absorption correction using spherical harmonics
- Frame scaling
;
_oxdiff_exptl_absorpt_empirical_full_max 4.948
_oxdiff_exptl_absorpt_empirical_full_min 0.224

loop_
_space_group_symop_operation_xyz
'x, y, z'
'-x, y, -z'
'x+1/2, y+1/2, z'
'-x+1/2, y+1/2, -z'

loop_
_atom_site_label
_atom_site_type_symbol
_atom_site_fract_x
_atom_site_fract_y
_atom_site_fract_z
_atom_site_U_iso_or_equiv
_atom_site_adp_type
_atom_site_occupancy
_atom_site_site_symmetry_order
_atom_site_calc_flag
_atom_site_refinement_flags_posn
_atom_site_refinement_flags_adp
_atom_site_refinement_flags_occupancy
_atom_site_disorder_assembly
_atom_site_disorder_group
O1 O 0.09946(11) 0.5531(4) 0.50292(14) 0.0348(5) Uani 1 1 d . . . . .
H1 H 0.077298 0.433890 0.505056 0.052 Uiso 1 1 calc R U . . .
O2 O 0.40136(11) 0.4197(3) 0.38980(13) 0.0332(5) Uani 1 1 d . . . . .
H2 H 0.400779 0.317436 0.425945 0.050 Uiso 1 1 calc R U . . .
C1 C 0.23886(15) 0.5174(5) 0.32585(17) 0.0272(6) Uani 1 1 d . . . . .
C2 C 0.14511(15) 0.5364(4) 0.44398(18) 0.0286(6) Uani 1 1 d . . . . .
C3 C 0.19060(16) 0.3445(5) 0.33239(19) 0.0293(6) Uani 1 1 d . . . . .
H3 H 0.189502 0.218866 0.296040 0.035 Uiso 1 1 calc R U . . .
C4 C 0.14373(16) 0.3527(5) 0.39157(19) 0.0291(6) Uani 1 1 d . . . . .
H4 H 0.111293 0.233440 0.395700 0.035 Uiso 1 1 calc R U . . .
C5 C 0.23944(16) 0.6984(5) 0.37998(18) 0.0298(6) Uani 1 1 d . . . . .
H5 H 0.272357 0.817268 0.376803 0.036 Uiso 1 1 calc R U . . .
C6 C 0.29045(15) 0.5070(5) 0.26203(18) 0.0282(6) Uani 1 1 d . . . . .
H6 H 0.311108 0.656266 0.257842 0.034 Uiso 1 1 calc R U . . .
C7 C 0.36014(16) 0.3559(5) 0.29917(19) 0.0299(6) Uani 1 1 d . . . . .
H7 H 0.339389 0.206375 0.302391 0.036 Uiso 1 1 calc R U . . .
C8 C 0.41546(17) 0.3456(5) 0.2379(2) 0.0343(7) Uani 1 1 d . . . . .
C9 C 0.19275(16) 0.7097(5) 0.43895(18) 0.0306(6) Uani 1 1 d . . . . .
H9 H 0.193666 0.835275 0.475300 0.037 Uiso 1 1 calc R U . . .
C10 C 0.24435(16) 0.4362(6) 0.16487(19) 0.0354(7) Uani 1 1 d . . . . .
H10 H 0.224385 0.286299 0.169511 0.042 Uiso 1 1 calc R U . . .
C11 C 0.45561(17) 0.5623(6) 0.2375(2) 0.0385(7) Uani 1 1 d . . . . .
H11 H 0.464664 0.646857 0.291433 0.046 Uiso 1 1 calc R U . . .
C12 C 0.17412(18) 0.5800(7) 0.1230(2) 0.0453(8) Uani 1 1 d . . . . .
C13 C 0.3675(2) 0.2754(6) 0.1428(2) 0.0432(8) Uani 1 1 d . . . . .
H13A H 0.401490 0.273421 0.101822 0.052 Uiso 1 1 calc R U . . .
H13B H 0.348322 0.125732 0.146103 0.052 Uiso 1 1 calc R U . . .
C14 C 0.29829(18) 0.4236(7) 0.1023(2) 0.0438(8) Uani 1 1 d . . . . .
H14A H 0.268598 0.367816 0.041716 0.053 Uiso 1 1 calc R U . . .
H14B H 0.317241 0.570914 0.093818 0.053 Uiso 1 1 calc R U . . .
C15 C 0.1838(2) 0.8190(7) 0.1331(3) 0.0559(10) Uani 1 1 d . . . . .
H15A H 0.188249 0.860281 0.196204 0.084 Uiso 1 1 calc R U . . .
H15B H 0.138606 0.891357 0.092137 0.084 Uiso 1 1 calc R U . . .
H15C H 0.231065 0.863043 0.117469 0.084 Uiso 1 1 calc R U . . .
C16 C 0.4792(2) 0.1778(7) 0.2783(3) 0.0521(9) Uani 1 1 d . . . . .
H16A H 0.508466 0.222551 0.339906 0.078 Uiso 1 1 calc R U . . .
H16B H 0.514511 0.167978 0.239841 0.078 Uiso 1 1 calc R U . . .
H16C H 0.455233 0.035827 0.280875 0.078 Uiso 1 1 calc R U . . .
C17 C 0.1072(2) 0.4918(10) 0.0772(3) 0.0701(14) Uani 1 1 d . . . . .
H17A H 0.063896 0.581811 0.049690 0.084 Uiso 1 1 calc R U . . .
H17B H 0.102502 0.338475 0.071778 0.084 Uiso 1 1 calc R U . . .
C18 C 0.4792(3) 0.6458(8) 0.1711(3) 0.0658(12) Uani 1 1 d . . . . .
H18A H 0.471657 0.568373 0.115610 0.079 Uiso 1 1 calc R U . . .
H18B H 0.503835 0.783862 0.178545 0.079 Uiso 1 1 calc R U . . .
O3 O 0.500000 0.7109(5) 0.500000 0.0334(6) Uani 1 2 d GS T P . .
H3A H 0.513232 0.650189 0.553522 0.050 Uiso 0.5 1 d G U P . .
H3B H 0.469916 0.616157 0.464783 0.050 Uiso 0.5 1 d G U P . .

loop_
_atom_site_aniso_label
_atom_site_aniso_U_11
_atom_site_aniso_U_22
_atom_site_aniso_U_33
_atom_site_aniso_U_23
_atom_site_aniso_U_13
_atom_site_aniso_U_12
O1 0.0310(10) 0.0421(12) 0.0350(12) -0.0052(9) 0.0157(8) -0.0015(9)
O2 0.0287(10) 0.0415(12) 0.0259(11) 0.0052(8) 0.0021(8) -0.0003(9)
C1 0.0236(12) 0.0398(16) 0.0158(13) 0.0003(10) 0.0015(9) 0.0021(11)
C2 0.0221(12) 0.0425(17) 0.0197(13) 0.0001(11) 0.0035(10) 0.0025(13)
C3 0.0281(14) 0.0369(15) 0.0222(14) -0.0027(11) 0.0061(11) 0.0007(12)
C4 0.0243(13) 0.0361(15) 0.0260(15) -0.0002(11) 0.0055(10) -0.0017(12)
C5 0.0258(13) 0.0384(16) 0.0232(14) -0.0009(11) 0.0035(10) -0.0010(12)
C6 0.0254(13) 0.0377(15) 0.0211(13) 0.0007(11) 0.0057(10) 0.0000(12)
C7 0.0261(13) 0.0371(15) 0.0251(14) 0.0008(11) 0.0050(10) 0.0012(12)
C8 0.0291(14) 0.0424(16) 0.0326(16) -0.0014(13) 0.0105(12) 0.0020(13)
C9 0.0287(14) 0.0375(16) 0.0234(14) -0.0049(11) 0.0041(11) -0.0009(12)
C10 0.0277(13) 0.0535(18) 0.0242(15) 0.0008(13) 0.0059(11) -0.0017(15)
C11 0.0311(15) 0.0491(18) 0.0372(18) -0.0023(14) 0.0126(12) -0.0043(14)
C12 0.0313(15) 0.081(2) 0.0214(15) 0.0104(15) 0.0042(11) 0.0001(17)
C13 0.0422(17) 0.053(2) 0.0384(19) -0.0115(14) 0.0179(14) -0.0015(15)
C14 0.0343(15) 0.077(2) 0.0195(15) -0.0062(15) 0.0069(12) -0.0039(17)
C15 0.0471(19) 0.078(3) 0.039(2) 0.0159(18) 0.0059(16) 0.020(2)
C16 0.0431(19) 0.053(2) 0.063(3) 0.0047(17) 0.0197(17) 0.0181(18)
C17 0.0330(18) 0.116(4) 0.049(2) 0.025(2) -0.0087(16) -0.011(2)
C18 0.077(3) 0.071(3) 0.064(3) -0.015(2) 0.044(2) -0.022(2)
O3 0.0296(15) 0.0421(17) 0.0269(15) 0.000 0.0056(11) 0.000

loop_
_atom_type_symbol
_atom_type_description
_atom_type_scat_dispersion_real
_atom_type_scat_dispersion_imag
_atom_type_scat_source
C C 0.0181 0.0091 'International Tables Vol C Tables 4.2.6.8 and 6.1.1.4'
H H 0.0000 0.0000 'International Tables Vol C Tables 4.2.6.8 and 6.1.1.4'
O O 0.0492 0.0322 'International Tables Vol C Tables 4.2.6.8 and 6.1.1.4'

loop_
_geom_angle_atom_site_label_1
_geom_angle_atom_site_label_2
_geom_angle_atom_site_label_3
_geom_angle
_geom_angle_site_symmetry_1
_geom_angle_site_symmetry_3
_geom_angle_publ_flag
C2 O1 H1 109.5 . . ?
C7 O2 H2 109.5 . . ?
C3 C1 C6 121.0(2) . . ?
C5 C1 C3 118.2(2) . . ?
C5 C1 C6 120.8(2) . . ?
O1 C2 C4 121.5(2) . . ?
O1 C2 C9 117.8(2) . . ?
C4 C2 C9 120.6(2) . . ?
C1 C3 H3 119.4 . . ?
C1 C3 C4 121.1(3) . . ?
C4 C3 H3 119.4 . . ?
C2 C4 C3 119.3(3) . . ?
C2 C4 H4 120.4 . . ?
C3 C4 H4 120.4 . . ?
C1 C5 H5 119.3 . . ?
C1 C5 C9 121.4(3) . . ?
C9 C5 H5 119.3 . . ?
C1 C6 H6 107.8 . . ?
C1 C6 C7 111.5(2) . . ?
C1 C6 C10 111.8(2) . . ?
C7 C6 H6 107.8 . . ?
C7 C6 C10 110.1(2) . . ?
C10 C6 H6 107.8 . . ?
O2 C7 C6 109.7(2) . . ?
O2 C7 H7 107.6 . . ?
O2 C7 C8 110.8(2) . . ?
C6 C7 H7 107.6 . . ?
C6 C7 C8 113.3(2) . . ?
C8 C7 H7 107.6 . . ?
C11 C8 C7 110.6(2) . . ?
C11 C8 C13 112.7(3) . . ?
C11 C8 C16 107.1(3) . . ?
C13 C8 C7 107.7(2) . . ?
C13 C8 C16 110.3(3) . . ?
C16 C8 C7 108.4(3) . . ?
C2 C9 C5 119.3(3) . . ?
C2 C9 H9 120.3 . . ?
C5 C9 H9 120.3 . . ?
C6 C10 H10 107.3 . . ?
C12 C10 C6 113.2(3) . . ?
C12 C10 H10 107.3 . . ?
C12 C10 C14 110.9(2) . . ?
C14 C10 C6 110.7(2) . . ?
C14 C10 H10 107.3 . . ?
C8 C11 H11 116.4 . . ?
C18 C11 C8 127.3(3) . . ?
C18 C11 H11 116.4 . . ?
C15 C12 C10 118.3(3) . . ?
C17 C12 C10 120.1(4) . . ?
C17 C12 C15 121.6(4) . . ?
C8 C13 H13A 109.0 . . ?
C8 C13 H13B 109.0 . . ?
H13A C13 H13B 107.8 . . ?
C14 C13 C8 113.1(3) . . ?
C14 C13 H13A 109.0 . . ?
C14 C13 H13B 109.0 . . ?
C10 C14 H14A 109.4 . . ?
C10 C14 H14B 109.4 . . ?
C13 C14 C10 111.0(3) . . ?
C13 C14 H14A 109.4 . . ?
C13 C14 H14B 109.4 . . ?
H14A C14 H14B 108.0 . . ?
C12 C15 H15A 109.5 . . ?
C12 C15 H15B 109.5 . . ?
C12 C15 H15C 109.5 . . ?
H15A C15 H15B 109.5 . . ?
H15A C15 H15C 109.5 . . ?
H15B C15 H15C 109.5 . . ?
C8 C16 H16A 109.5 . . ?
C8 C16 H16B 109.5 . . ?
C8 C16 H16C 109.5 . . ?
H16A C16 H16B 109.5 . . ?
H16A C16 H16C 109.5 . . ?
H16B C16 H16C 109.5 . . ?
C12 C17 H17A 120.0 . . ?
C12 C17 H17B 120.0 . . ?
H17A C17 H17B 120.0 . . ?
C11 C18 H18A 120.0 . . ?
C11 C18 H18B 120.0 . . ?
H18A C18 H18B 120.0 . . ?
H3A O3 H3A 129.1 . 2_656 ?
H3A O3 H3B 34.2 . 2_656 ?
H3A O3 H3B 104.5 2_656 2_656 ?
H3A O3 H3B 104.5 . . ?
H3B O3 H3A 34.2 . 2_656 ?
H3B O3 H3B 95.7 . 2_656 ?

loop_
_geom_bond_atom_site_label_1
_geom_bond_atom_site_label_2
_geom_bond_distance
_geom_bond_site_symmetry_2
_geom_bond_publ_flag
O1 H1 0.8400 . ?
O1 C2 1.382(3) . ?
O2 H2 0.8400 . ?
O2 C7 1.429(3) . ?
C1 C3 1.393(4) . ?
C1 C5 1.387(4) . ?
C1 C6 1.524(3) . ?
C2 C4 1.383(4) . ?
C2 C9 1.383(4) . ?
C3 H3 0.9500 . ?
C3 C4 1.399(4) . ?
C4 H4 0.9500 . ?
C5 H5 0.9500 . ?
C5 C9 1.394(4) . ?
C6 H6 1.0000 . ?
C6 C7 1.532(4) . ?
C6 C10 1.545(4) . ?
C7 H7 1.0000 . ?
C7 C8 1.546(4) . ?
C8 C11 1.517(5) . ?
C8 C13 1.527(5) . ?
C8 C16 1.534(5) . ?
C9 H9 0.9500 . ?
C10 H10 1.0000 . ?
C10 C12 1.524(5) . ?
C10 C14 1.543(4) . ?
C11 H11 0.9500 . ?
C11 C18 1.310(5) . ?
C12 C15 1.486(6) . ?
C12 C17 1.322(5) . ?
C13 H13A 0.9900 . ?
C13 H13B 0.9900 . ?
C13 C14 1.523(5) . ?
C14 H14A 0.9900 . ?
C14 H14B 0.9900 . ?
C15 H15A 0.9800 . ?
C15 H15B 0.9800 . ?
C15 H15C 0.9800 . ?
C16 H16A 0.9800 . ?
C16 H16B 0.9800 . ?
C16 H16C 0.9800 . ?
C17 H17A 0.9500 . ?
C17 H17B 0.9500 . ?
C18 H18A 0.9500 . ?
C18 H18B 0.9500 . ?
O3 H3A 0.87(6) 2_656 ?
O3 H3A 0.8698 . ?
O3 H3B 0.87(10) 2_656 ?
O3 H3B 0.8702 . ?

loop_
_geom_torsion_atom_site_label_1
_geom_torsion_atom_site_label_2
_geom_torsion_atom_site_label_3
_geom_torsion_atom_site_label_4
_geom_torsion
_geom_torsion_site_symmetry_1
_geom_torsion_site_symmetry_2
_geom_torsion_site_symmetry_3
_geom_torsion_site_symmetry_4
_geom_torsion_publ_flag
O1 C2 C4 C3 179.5(3) . . . . ?
O1 C2 C9 C5 -179.8(2) . . . . ?
O2 C7 C8 C11 -56.8(3) . . . . ?
O2 C7 C8 C13 179.7(3) . . . . ?
O2 C7 C8 C16 60.3(3) . . . . ?
C1 C3 C4 C2 0.4(4) . . . . ?
C1 C5 C9 C2 0.3(4) . . . . ?
C1 C6 C7 O2 -54.0(3) . . . . ?
C1 C6 C7 C8 -178.3(2) . . . . ?
C1 C6 C10 C12 55.8(3) . . . . ?
C1 C6 C10 C14 -179.1(3) . . . . ?
C3 C1 C5 C9 -0.6(4) . . . . ?
C3 C1 C6 C7 -73.8(3) . . . . ?
C3 C1 C6 C10 49.9(3) . . . . ?
C4 C2 C9 C5 0.3(4) . . . . ?
C5 C1 C3 C4 0.2(4) . . . . ?
C5 C1 C6 C7 105.3(3) . . . . ?
C5 C1 C6 C10 -130.9(3) . . . . ?
C6 C1 C3 C4 179.4(3) . . . . ?
C6 C1 C5 C9 -179.7(3) . . . . ?
C6 C7 C8 C11 66.9(3) . . . . ?
C6 C7 C8 C13 -56.6(3) . . . . ?
C6 C7 C8 C16 -175.9(3) . . . . ?
C6 C10 C12 C15 44.2(4) . . . . ?
C6 C10 C12 C17 -137.6(3) . . . . ?
C6 C10 C14 C13 55.0(4) . . . . ?
C7 C6 C10 C12 -179.7(2) . . . . ?
C7 C6 C10 C14 -54.6(3) . . . . ?
C7 C8 C11 C18 -149.7(4) . . . . ?
C7 C8 C13 C14 56.4(4) . . . . ?
C8 C13 C14 C10 -57.4(4) . . . . ?
C9 C2 C4 C3 -0.6(4) . . . . ?
C10 C6 C7 O2 -178.7(2) . . . . ?
C10 C6 C7 C8 56.9(3) . . . . ?
C11 C8 C13 C14 -65.8(3) . . . . ?
C12 C10 C14 C13 -178.6(3) . . . . ?
C13 C8 C11 C18 -29.1(5) . . . . ?
C14 C10 C12 C15 -80.9(4) . . . . ?
C14 C10 C12 C17 97.4(4) . . . . ?
C16 C8 C11 C18 92.4(5) . . . . ?
C16 C8 C13 C14 174.5(3) . . . . ?
